data_4025080
loop_
_publ_author_name
'MinJin Kang'
'Brian D. Jones'
'Alexander L. Mandel'
'Justin C. Hammons'
'Antonio G. DiPasquale'
'Arnold L. Rheingold'
'James J. La Clair'
'Michael D. Burkart'

_publ_section_title
;
Isolation, Structure Elucidation, and Antitumor Activity of
Spirohexenolides A and B
;
_journal_name_full 'Journal of Organic Chemistry'
_journal_page_first 9054
_journal_page_last 9061
_journal_paper_doi 10.1021/jo901826d
_journal_volume 74
_journal_year 2009
_chemical_formula_sum 'C25 H28 O4'
_chemical_formula_weight 392.47
_chemical_name_systematic
; 
 ? 
;
_space_group_IT_number 4
_symmetry_cell_setting monoclinic
_symmetry_space_group_name_Hall 'P 2yb'
_symmetry_space_group_name_H-M 'P 1 21 1'
_atom_sites_solution_hydrogens geom
_atom_sites_solution_primary direct
_atom_sites_solution_secondary difmap
_audit_creation_method SHELXL-97
_cell_angle_alpha 90.00
_cell_angle_beta 93.289(3)
_cell_angle_gamma 90.00
_cell_formula_units_Z 4
_cell_length_a 6.9077(3)
_cell_length_b 13.0543(6)
_cell_length_c 23.0708(10)
_cell_measurement_reflns_used 5806
_cell_measurement_temperature 100(2)
_cell_measurement_theta_max 68.26
_cell_measurement_theta_min 3.39
_cell_volume 2076.99(16)
_computing_cell_refinement 'Bruker SAINT'
_computing_data_collection 'Bruker APEX2'
_computing_data_reduction 'Bruker SAINT'
_computing_molecular_graphics 'Bruker SHELXTL'
_computing_publication_material 'Bruker SHELXTL'
_computing_structure_refinement 'SHELXL-97 (Sheldrick, 1997)'
_computing_structure_solution 'SHELXS-97 (Sheldrick, 1990)'
_diffrn_ambient_temperature 100(2)
_diffrn_measured_fraction_theta_full 0.977
_diffrn_measured_fraction_theta_max 0.930
_diffrn_measurement_device_type 'Bruker APEX-II CCD'
_diffrn_measurement_method '\f and \w scans'
_diffrn_radiation_monochromator graphite
_diffrn_radiation_source 'fine-focus sealed tube'
_diffrn_radiation_type CuK\a
_diffrn_radiation_wavelength 1.54178
_diffrn_reflns_av_R_equivalents 0.0346
_diffrn_reflns_av_sigmaI/netI 0.0427
_diffrn_reflns_limit_h_max 8
_diffrn_reflns_limit_h_min -7
_diffrn_reflns_limit_k_max 15
_diffrn_reflns_limit_k_min -15
_diffrn_reflns_limit_l_max 27
_diffrn_reflns_limit_l_min -27
_diffrn_reflns_number 12003
_diffrn_reflns_theta_full 55.00
_diffrn_reflns_theta_max 68.37
_diffrn_reflns_theta_min 5.12
_exptl_absorpt_coefficient_mu 0.671
_exptl_absorpt_correction_T_max 0.9120
_exptl_absorpt_correction_T_min 0.7895
_exptl_absorpt_correction_type multi-scan
_exptl_absorpt_process_details sadabs
_exptl_crystal_colour pale-yellow
_exptl_crystal_density_diffrn 1.255
_exptl_crystal_density_method 'not measured'
_exptl_crystal_description plate
_exptl_crystal_F_000 840
_exptl_crystal_size_max 0.37
_exptl_crystal_size_mid 0.34
_exptl_crystal_size_min 0.14
_refine_diff_density_max 0.175
_refine_diff_density_min -0.171
_refine_diff_density_rms 0.038
_refine_ls_abs_structure_details 'Flack H D (1983), Acta Cryst. A39, 876-881'
_refine_ls_abs_structure_Flack 0.12(16)
_refine_ls_extinction_method none
_refine_ls_goodness_of_fit_ref 1.011
_refine_ls_hydrogen_treatment constr
_refine_ls_matrix_type full
_refine_ls_number_parameters 523
_refine_ls_number_reflns 6245
_refine_ls_number_restraints 1
_refine_ls_restrained_S_all 1.011
_refine_ls_R_factor_all 0.0493
_refine_ls_R_factor_gt 0.0398
_refine_ls_shift/su_max 0.001
_refine_ls_shift/su_mean 0.000
_refine_ls_structure_factor_coef Fsqd
_refine_ls_weighting_details 'calc w=1/[\s^2^(Fo^2^)+(0.0570P)^2^+0.2400P] where P=(Fo^2^+2Fc^2^)/3'
_refine_ls_weighting_scheme calc
_refine_ls_wR_factor_gt 0.0970
_refine_ls_wR_factor_ref 0.1039
_reflns_number_gt 5452
_reflns_number_total 6245
_reflns_threshold_expression >2sigma(I)
_cod_data_source_file jo901826d_si_004.cif
_cod_data_source_block burk08
_cod_depositor_comments
;
The following automatic conversions were performed:
'_symmetry_cell_setting' value 'Monoclinic' changed to 'monoclinic'
according to '/home/saulius/struct/CIF-dictionaries/cif_core.dic'
dictionary named 'cif_core.dic' version 2.4.1 from 2010-06-29.

Automatic conversion script
Id: cif_fix_enum 1527 2010-12-29 10:47:43Z saulius 
;
_cod_original_sg_symbol_H-M P2(1)
_cod_database_code 4025080

loop_
_symmetry_equiv_pos_as_xyz
'x, y, z'
'-x, y+1/2, -z'

loop_
_atom_site_label
_atom_site_type_symbol
_atom_site_fract_x
_atom_site_fract_y
_atom_site_fract_z
_atom_site_U_iso_or_equiv
_atom_site_adp_type
_atom_site_occupancy
_atom_site_symmetry_multiplicity
_atom_site_calc_flag
_atom_site_refinement_flags
_atom_site_disorder_assembly
_atom_site_disorder_group
O1' O 0.0447(3) 0.23070(12) 0.08412(7) 0.0282(4) Uani 1 1 d . . .
O1 O 0.4626(3) 0.70130(13) 0.40481(7) 0.0300(4) Uani 1 1 d . . .
O2' O 0.2334(3) 0.11842(14) 0.13248(8) 0.0374(4) Uani 1 1 d . . .
O2 O 0.2742(3) 0.60132(14) 0.34775(9) 0.0451(5) Uani 1 1 d . . .
O3' O 0.1417(3) 0.47287(12) 0.14626(7) 0.0283(4) Uani 1 1 d . . .
O3 O 0.3575(2) 0.95564(12) 0.36491(7) 0.0288(4) Uani 1 1 d . . .
O4 O 0.2532(2) 0.88900(13) 0.25111(7) 0.0276(4) Uani 1 1 d . . .
O4' O 0.2350(3) 0.37484(12) 0.25387(7) 0.0278(4) Uani 1 1 d . . .
C1' C 0.0230(4) 0.37859(19) 0.02419(10) 0.0266(5) Uani 1 1 d . . .
H1'A H -0.0415 0.3314 -0.0045 0.032 Uiso 1 1 calc R . .
H1'B H 0.1638 0.3765 0.0184 0.032 Uiso 1 1 calc R . .
C2' C -0.0506(4) 0.48767(18) 0.01143(10) 0.0272(5) Uani 1 1 d . . .
H2'A H -0.0899 0.4896 -0.0310 0.033 Uiso 1 1 calc R . .
C3' C -0.2293(4) 0.51271(19) 0.04263(10) 0.0275(5) Uani 1 1 d . . .
C4' C -0.3035(3) 0.45196(19) 0.08216(10) 0.0275(5) Uani 1 1 d . . .
H4'A H -0.4155 0.4761 0.0999 0.033 Uiso 1 1 calc R . .
C5' C -0.2264(4) 0.34828(17) 0.10136(10) 0.0250(5) Uani 1 1 d . . .
C6' C -0.2397(3) 0.3260(2) 0.16610(10) 0.0271(5) Uani 1 1 d . . .
H6'A H -0.2490 0.2552 0.1750 0.032 Uiso 1 1 calc R . .
C7' C -0.2408(4) 0.3874(2) 0.21250(10) 0.0284(5) Uani 1 1 d . . .
C8' C -0.2457(4) 0.3380(2) 0.27011(11) 0.0328(6) Uani 1 1 d . . .
H8'A H -0.2578 0.2655 0.2706 0.039 Uiso 1 1 calc R . .
C9' C -0.2349(4) 0.3852(3) 0.32122(11) 0.0389(6) Uani 1 1 d . . .
H9'A H -0.2238 0.4577 0.3212 0.047 Uiso 1 1 calc R . .
C10' C -0.2390(4) 0.3326(3) 0.37906(11) 0.0463(7) Uani 1 1 d . . .
H10C H -0.2841 0.2612 0.3731 0.056 Uiso 1 1 calc R . .
H10D H -0.3326 0.3680 0.4031 0.056 Uiso 1 1 calc R . .
C11' C -0.0362(4) 0.3318(3) 0.41196(11) 0.0444(7) Uani 1 1 d . . .
H11C H 0.0241 0.4004 0.4098 0.053 Uiso 1 1 calc R . .
H11D H -0.0499 0.3150 0.4534 0.053 Uiso 1 1 calc R . .
C12' C 0.0885(4) 0.2543(2) 0.38528(11) 0.0393(6) Uani 1 1 d . . .
H12B H 0.0875 0.1871 0.4011 0.047 Uiso 1 1 calc R . .
C13' C 0.2026(4) 0.2701(2) 0.34092(11) 0.0332(6) Uani 1 1 d . . .
C14' C 0.2799(4) 0.1839(2) 0.30937(11) 0.0344(6) Uani 1 1 d . . .
H14B H 0.3062 0.1205 0.3284 0.041 Uiso 1 1 calc R . .
C15' C 0.3130(4) 0.1954(2) 0.25353(11) 0.0312(5) Uani 1 1 d . . .
H15B H 0.3719 0.1415 0.2332 0.037 Uiso 1 1 calc R . .
C16' C 0.2597(3) 0.28953(19) 0.22363(11) 0.0258(5) Uani 1 1 d . . .
C17' C 0.2562(4) 0.37096(19) 0.31685(11) 0.0303(5) Uani 1 1 d . . .
H17C H 0.1735 0.4246 0.3330 0.036 Uiso 1 1 calc R . .
H17D H 0.3925 0.3864 0.3294 0.036 Uiso 1 1 calc R . .
C18' C 0.2091(3) 0.29461(18) 0.16545(10) 0.0254(5) Uani 1 1 d . . .
C19' C 0.1721(4) 0.20529(19) 0.12910(10) 0.0281(5) Uani 1 1 d . . .
C20' C 0.1215(3) 0.38207(17) 0.13523(10) 0.0233(5) Uani 1 1 d . . .
C21' C -0.0110(4) 0.33894(17) 0.08532(10) 0.0242(5) Uani 1 1 d . . .
C22' C 0.1105(4) 0.5677(2) 0.02114(11) 0.0320(6) Uani 1 1 d . . .
H22D H 0.0580 0.6361 0.0125 0.048 Uiso 1 1 calc R . .
H22E H 0.2153 0.5530 -0.0045 0.048 Uiso 1 1 calc R . .
H22F H 0.1613 0.5652 0.0617 0.048 Uiso 1 1 calc R . .
C23' C -0.3284(4) 0.6119(2) 0.02524(12) 0.0364(6) Uani 1 1 d . . .
H23D H -0.4425 0.6214 0.0480 0.055 Uiso 1 1 calc R . .
H23E H -0.3688 0.6096 -0.0162 0.055 Uiso 1 1 calc R . .
H23F H -0.2383 0.6690 0.0326 0.055 Uiso 1 1 calc R . .
C24' C -0.3522(4) 0.2670(2) 0.06828(10) 0.0311(5) Uani 1 1 d . . .
H24D H -0.4872 0.2738 0.0787 0.047 Uiso 1 1 calc R . .
H24E H -0.3044 0.1984 0.0788 0.047 Uiso 1 1 calc R . .
H24F H -0.3449 0.2774 0.0264 0.047 Uiso 1 1 calc R . .
C25' C -0.2335(4) 0.5034(2) 0.21257(11) 0.0367(6) Uani 1 1 d . . .
H25D H -0.2309 0.5283 0.1726 0.055 Uiso 1 1 calc R . .
H25E H -0.1165 0.5264 0.2349 0.055 Uiso 1 1 calc R . .
H25F H -0.3484 0.5304 0.2303 0.055 Uiso 1 1 calc R . .
C1 C 0.4851(4) 0.83305(19) 0.47571(10) 0.0272(5) Uani 1 1 d . . .
H1A H 0.5509 0.7796 0.5000 0.033 Uiso 1 1 calc R . .
H1B H 0.3446 0.8284 0.4817 0.033 Uiso 1 1 calc R . .
C2 C 0.5579(4) 0.9381(2) 0.49741(10) 0.0286(5) Uani 1 1 d . . .
H2A H 0.5972 0.9291 0.5395 0.034 Uiso 1 1 calc R . .
C3 C 0.7381(4) 0.97122(19) 0.46860(10) 0.0273(5) Uani 1 1 d . . .
C4 C 0.8104(4) 0.92126(19) 0.42453(10) 0.0272(5) Uani 1 1 d . . .
H4A H 0.9236 0.9494 0.4092 0.033 Uiso 1 1 calc R . .
C5 C 0.7314(4) 0.82441(19) 0.39629(10) 0.0270(5) Uani 1 1 d . . .
C6 C 0.7413(4) 0.8228(2) 0.33041(10) 0.0285(5) Uani 1 1 d . . .
H6A H 0.7523 0.7560 0.3146 0.034 Uiso 1 1 calc R . .
C7 C 0.7372(3) 0.8976(2) 0.29054(10) 0.0292(5) Uani 1 1 d . . .
C8 C 0.7371(4) 0.8684(2) 0.22909(11) 0.0352(6) Uani 1 1 d . . .
H8A H 0.7520 0.7976 0.2208 0.042 Uiso 1 1 calc R . .
C9 C 0.7181(4) 0.9322(3) 0.18369(11) 0.0391(6) Uani 1 1 d . . .
H9A H 0.7036 1.0030 0.1918 0.047 Uiso 1 1 calc R . .
C10 C 0.7177(4) 0.9013(3) 0.12098(12) 0.0461(7) Uani 1 1 d . . .
H10A H 0.7689 0.8307 0.1184 0.055 Uiso 1 1 calc R . .
H10B H 0.8053 0.9473 0.1006 0.055 Uiso 1 1 calc R . .
C11 C 0.5129(4) 0.9057(2) 0.09007(11) 0.0404(6) Uani 1 1 d . . .
H11A H 0.4484 0.9707 0.0997 0.048 Uiso 1 1 calc R . .
H11B H 0.5233 0.9030 0.0475 0.048 Uiso 1 1 calc R . .
C12 C 0.3961(5) 0.8173(2) 0.10926(11) 0.0429(7) Uani 1 1 d . . .
H12A H 0.4006 0.7567 0.0866 0.051 Uiso 1 1 calc R . .
C13 C 0.2858(4) 0.8141(2) 0.15493(11) 0.0343(6) Uani 1 1 d . . .
C14 C 0.2165(4) 0.7177(2) 0.17824(12) 0.0422(7) Uani 1 1 d . . .
H14A H 0.1921 0.6607 0.1533 0.051 Uiso 1 1 calc R . .
C15 C 0.1877(4) 0.7102(2) 0.23463(12) 0.0392(6) Uani 1 1 d . . .
H15A H 0.1349 0.6492 0.2497 0.047 Uiso 1 1 calc R . .
C16 C 0.2372(4) 0.79536(19) 0.27293(11) 0.0280(5) Uani 1 1 d . . .
C17 C 0.2276(4) 0.9046(2) 0.18919(11) 0.0306(5) Uani 1 1 d . . .
H17A H 0.3056 0.9645 0.1783 0.037 Uiso 1 1 calc R . .
H17B H 0.0897 0.9204 0.1790 0.037 Uiso 1 1 calc R . .
C18 C 0.2928(4) 0.78414(18) 0.33049(10) 0.0266(5) Uani 1 1 d . . .
C19 C 0.3338(4) 0.6860(2) 0.35852(10) 0.0315(5) Uani 1 1 d . . .
C20 C 0.3800(3) 0.86324(17) 0.36755(10) 0.0234(5) Uani 1 1 d . . .
C21 C 0.5159(4) 0.80893(18) 0.41216(10) 0.0271(5) Uani 1 1 d . . .
C22 C 0.3978(4) 1.0203(2) 0.49469(11) 0.0349(6) Uani 1 1 d . . .
H22A H 0.4520 1.0857 0.5088 0.052 Uiso 1 1 calc R . .
H22B H 0.2931 0.9993 0.5190 0.052 Uiso 1 1 calc R . .
H22C H 0.3464 1.0283 0.4545 0.052 Uiso 1 1 calc R . .
C23 C 0.8343(4) 1.0664(2) 0.49268(11) 0.0346(6) Uani 1 1 d . . .
H23A H 0.9495 1.0813 0.4713 0.052 Uiso 1 1 calc R . .
H23B H 0.8725 1.0560 0.5338 0.052 Uiso 1 1 calc R . .
H23C H 0.7436 1.1240 0.4886 0.052 Uiso 1 1 calc R . .
C24 C 0.8571(4) 0.7343(2) 0.42110(11) 0.0340(6) Uani 1 1 d . . .
H24A H 0.9919 0.7442 0.4112 0.051 Uiso 1 1 calc R . .
H24B H 0.8081 0.6697 0.4043 0.051 Uiso 1 1 calc R . .
H24C H 0.8507 0.7321 0.4634 0.051 Uiso 1 1 calc R . .
C25 C 0.7311(4) 1.0107(2) 0.30307(11) 0.0352(6) Uani 1 1 d . . .
H25A H 0.7318 1.0215 0.3451 0.053 Uiso 1 1 calc R . .
H25B H 0.6128 1.0402 0.2845 0.053 Uiso 1 1 calc R . .
H25C H 0.8448 1.0439 0.2878 0.053 Uiso 1 1 calc R . .

loop_
_atom_site_aniso_label
_atom_site_aniso_U_11
_atom_site_aniso_U_22
_atom_site_aniso_U_33
_atom_site_aniso_U_23
_atom_site_aniso_U_13
_atom_site_aniso_U_12
O1' 0.0352(10) 0.0214(9) 0.0280(8) -0.0019(6) 0.0023(7) 0.0034(7)
O1 0.0406(11) 0.0207(9) 0.0285(8) 0.0035(7) -0.0010(7) -0.0019(7)
O2' 0.0534(13) 0.0250(10) 0.0337(9) -0.0006(7) 0.0027(8) 0.0105(8)
O2 0.0676(15) 0.0239(10) 0.0429(11) 0.0022(8) -0.0057(10) -0.0134(9)
O3' 0.0311(10) 0.0236(9) 0.0299(9) 0.0019(7) -0.0006(7) -0.0030(7)
O3 0.0322(10) 0.0226(10) 0.0316(9) -0.0010(7) 0.0015(7) 0.0016(7)
O4 0.0291(10) 0.0249(9) 0.0284(9) 0.0020(7) -0.0007(7) -0.0004(7)
O4' 0.0316(10) 0.0235(9) 0.0279(9) 0.0009(7) -0.0024(7) 0.0015(7)
C1' 0.0247(13) 0.0300(13) 0.0254(11) 0.0005(9) 0.0048(9) 0.0027(9)
C2' 0.0283(14) 0.0276(13) 0.0257(11) 0.0037(9) 0.0002(9) 0.0025(9)
C3' 0.0257(13) 0.0296(12) 0.0269(11) -0.0004(10) -0.0020(9) 0.0027(9)
C4' 0.0220(12) 0.0326(13) 0.0278(11) -0.0046(10) 0.0013(9) 0.0030(10)
C5' 0.0247(14) 0.0257(13) 0.0247(11) -0.0017(9) 0.0009(9) -0.0032(9)
C6' 0.0229(13) 0.0300(12) 0.0284(12) 0.0003(10) 0.0025(9) -0.0026(9)
C7' 0.0224(13) 0.0340(14) 0.0288(12) -0.0013(10) 0.0025(9) -0.0011(9)
C8' 0.0203(13) 0.0480(16) 0.0306(13) -0.0008(11) 0.0054(10) -0.0003(10)
C9' 0.0292(16) 0.0575(19) 0.0301(13) -0.0047(12) 0.0026(10) 0.0029(12)
C10' 0.0337(17) 0.080(2) 0.0252(13) -0.0013(14) 0.0061(11) 0.0042(15)
C11' 0.0377(18) 0.068(2) 0.0277(13) -0.0009(13) 0.0019(11) 0.0012(14)
C12' 0.0410(17) 0.0451(17) 0.0313(13) 0.0083(12) -0.0032(11) -0.0020(12)
C13' 0.0289(14) 0.0382(15) 0.0315(13) 0.0057(11) -0.0061(10) 0.0001(11)
C14' 0.0366(16) 0.0283(14) 0.0376(14) 0.0055(11) -0.0038(11) 0.0022(10)
C15' 0.0328(14) 0.0257(13) 0.0345(13) 0.0005(10) -0.0031(10) 0.0049(10)
C16' 0.0192(12) 0.0256(12) 0.0328(12) 0.0013(9) 0.0039(9) 0.0014(9)
C17' 0.0288(14) 0.0316(13) 0.0299(12) -0.0045(10) -0.0024(10) -0.0002(10)
C18' 0.0226(13) 0.0237(12) 0.0302(12) 0.0010(9) 0.0037(9) 0.0022(9)
C19' 0.0321(14) 0.0264(13) 0.0264(11) 0.0002(9) 0.0077(9) 0.0039(10)
C20' 0.0226(13) 0.0216(13) 0.0260(11) 0.0013(9) 0.0033(9) 0.0006(9)
C21' 0.0278(14) 0.0194(12) 0.0256(11) 0.0000(9) 0.0021(9) 0.0009(9)
C22' 0.0315(15) 0.0313(14) 0.0331(13) 0.0066(10) 0.0008(10) -0.0016(10)
C23' 0.0340(16) 0.0339(15) 0.0413(14) 0.0052(11) 0.0017(11) 0.0077(11)
C24' 0.0311(14) 0.0344(14) 0.0279(12) -0.0024(10) 0.0028(10) -0.0089(11)
C25' 0.0426(17) 0.0359(15) 0.0314(13) -0.0067(11) 0.0009(11) 0.0005(11)
C1 0.0262(13) 0.0304(13) 0.0252(11) 0.0023(9) 0.0032(9) -0.0009(10)
C2 0.0256(14) 0.0336(14) 0.0264(11) -0.0051(10) 0.0005(9) -0.0021(10)
C3 0.0256(13) 0.0298(13) 0.0262(11) 0.0010(9) -0.0016(9) 0.0000(9)
C4 0.0225(13) 0.0329(13) 0.0262(11) 0.0059(9) 0.0011(9) -0.0026(9)
C5 0.0252(14) 0.0298(13) 0.0258(11) 0.0025(10) 0.0009(9) 0.0061(10)
C6 0.0266(13) 0.0300(13) 0.0291(12) -0.0039(10) 0.0016(9) 0.0040(10)
C7 0.0204(13) 0.0392(15) 0.0279(12) 0.0032(10) 0.0012(9) 0.0018(10)
C8 0.0232(15) 0.0494(17) 0.0334(14) 0.0008(12) 0.0045(10) 0.0027(11)
C9 0.0298(15) 0.0596(19) 0.0278(13) 0.0026(12) 0.0004(10) 0.0000(12)
C10 0.0324(17) 0.075(2) 0.0311(14) 0.0043(14) 0.0049(11) 0.0046(14)
C11 0.0375(16) 0.0581(18) 0.0253(12) 0.0018(11) 0.0004(10) 0.0076(13)
C12 0.0518(19) 0.0438(17) 0.0321(13) -0.0060(12) -0.0060(12) 0.0078(13)
C13 0.0384(16) 0.0335(14) 0.0302(12) -0.0027(11) -0.0061(11) 0.0026(11)
C14 0.054(2) 0.0338(15) 0.0371(14) -0.0098(12) -0.0097(13) -0.0053(12)
C15 0.0489(18) 0.0271(14) 0.0403(14) -0.0012(11) -0.0079(12) -0.0098(12)
C16 0.0243(13) 0.0248(12) 0.0349(13) -0.0008(10) 0.0001(10) -0.0036(9)
C17 0.0259(14) 0.0333(14) 0.0324(13) 0.0032(10) -0.0009(10) 0.0015(10)
C18 0.0254(14) 0.0241(12) 0.0306(12) 0.0008(9) 0.0046(9) -0.0039(9)
C19 0.0389(15) 0.0293(14) 0.0264(12) 0.0019(10) 0.0029(10) -0.0030(11)
C20 0.0218(13) 0.0225(12) 0.0261(11) 0.0024(9) 0.0037(9) -0.0002(8)
C21 0.0314(15) 0.0205(13) 0.0294(12) 0.0008(9) 0.0012(10) -0.0012(9)
C22 0.0293(15) 0.0364(15) 0.0392(14) -0.0104(11) 0.0052(10) 0.0012(11)
C23 0.0319(16) 0.0375(15) 0.0343(13) -0.0049(11) 0.0018(11) -0.0067(11)
C24 0.0338(15) 0.0364(15) 0.0317(13) 0.0065(10) 0.0020(10) 0.0097(11)
C25 0.0371(16) 0.0351(14) 0.0332(13) 0.0075(11) -0.0001(11) -0.0023(11)

loop_
_atom_type_symbol
_atom_type_description
_atom_type_scat_dispersion_real
_atom_type_scat_dispersion_imag
_atom_type_scat_source
C C 0.0181 0.0091 'International Tables Vol C Tables 4.2.6.8 and 6.1.1.4'
H H 0.0000 0.0000 'International Tables Vol C Tables 4.2.6.8 and 6.1.1.4'
O O 0.0492 0.0322 'International Tables Vol C Tables 4.2.6.8 and 6.1.1.4'

loop_
_geom_angle_atom_site_label_1
_geom_angle_atom_site_label_2
_geom_angle_atom_site_label_3
_geom_angle
_geom_angle_site_symmetry_1
_geom_angle_site_symmetry_3
_geom_angle_publ_flag
C19' O1' C21' 112.29(18) . . ?
C19 O1 C21 112.34(18) . . ?
C16 O4 C17 119.78(19) . . ?
C16' O4' C17' 119.12(18) . . ?
C21' C1' C2' 115.04(19) . . ?
C3' C2' C22' 113.1(2) . . ?
C3' C2' C1' 112.5(2) . . ?
C22' C2' C1' 112.0(2) . . ?
C4' C3' C2' 123.9(2) . . ?
C4' C3' C23' 120.4(2) . . ?
C2' C3' C23' 115.7(2) . . ?
C3' C4' C5' 126.2(2) . . ?
C4' C5' C6' 114.6(2) . . ?
C4' C5' C24' 106.9(2) . . ?
C6' C5' C24' 106.75(19) . . ?
C4' C5' C21' 109.02(19) . . ?
C6' C5' C21' 109.20(19) . . ?
C24' C5' C21' 110.29(19) . . ?
C7' C6' C5' 132.1(2) . . ?
C6' C7' C8' 117.3(2) . . ?
C6' C7' C25' 126.7(2) . . ?
C8' C7' C25' 115.9(2) . . ?
C9' C8' C7' 126.3(3) . . ?
C8' C9' C10' 125.0(3) . . ?
C9' C10' C11' 112.0(3) . . ?
C12' C11' C10' 109.3(2) . . ?
C13' C12' C11' 126.2(3) . . ?
C12' C13' C14' 120.7(3) . . ?
C12' C13' C17' 126.2(3) . . ?
C14' C13' C17' 113.0(2) . . ?
C15' C14' C13' 119.1(2) . . ?
C14' C15' C16' 120.3(2) . . ?
O4' C16' C18' 116.1(2) . . ?
O4' C16' C15' 119.9(2) . . ?
C18' C16' C15' 123.5(2) . . ?
O4' C17' C13' 113.1(2) . . ?
C16' C18' C19' 123.7(2) . . ?
C16' C18' C20' 125.8(2) . . ?
C19' C18' C20' 107.4(2) . . ?
O2' C19' O1' 119.0(2) . . ?
O2' C19' C18' 131.8(2) . . ?
O1' C19' C18' 109.2(2) . . ?
O3' C20' C18' 128.7(2) . . ?
O3' C20' C21' 124.7(2) . . ?
C18' C20' C21' 106.61(19) . . ?
O1' C21' C1' 104.72(18) . . ?
O1' C21' C20' 102.81(18) . . ?
C1' C21' C20' 116.7(2) . . ?
O1' C21' C5' 109.58(18) . . ?
C1' C21' C5' 113.01(19) . . ?
C20' C21' C5' 109.23(17) . . ?
C21 C1 C2 115.9(2) . . ?
C3 C2 C1 112.1(2) . . ?
C3 C2 C22 113.1(2) . . ?
C1 C2 C22 112.9(2) . . ?
C4 C3 C23 120.8(2) . . ?
C4 C3 C2 123.6(2) . . ?
C23 C3 C2 115.7(2) . . ?
C3 C4 C5 126.8(2) . . ?
C4 C5 C6 114.0(2) . . ?
C4 C5 C24 107.1(2) . . ?
C6 C5 C24 107.53(19) . . ?
C4 C5 C21 109.38(19) . . ?
C6 C5 C21 109.17(19) . . ?
C24 C5 C21 109.6(2) . . ?
C7 C6 C5 132.3(2) . . ?
C6 C7 C8 118.1(2) . . ?
C6 C7 C25 125.6(2) . . ?
C8 C7 C25 116.3(2) . . ?
C9 C8 C7 126.0(3) . . ?
C8 C9 C10 125.5(3) . . ?
C9 C10 C11 112.6(2) . . ?
C12 C11 C10 109.3(2) . . ?
C13 C12 C11 127.0(3) . . ?
C12 C13 C14 122.1(3) . . ?
C12 C13 C17 125.2(3) . . ?
C14 C13 C17 112.6(2) . . ?
C15 C14 C13 119.6(3) . . ?
C14 C15 C16 119.8(3) . . ?
O4 C16 C18 116.2(2) . . ?
O4 C16 C15 119.8(2) . . ?
C18 C16 C15 123.6(2) . . ?
O4 C17 C13 113.1(2) . . ?
C16 C18 C20 125.4(2) . . ?
C16 C18 C19 124.2(2) . . ?
C20 C18 C19 107.5(2) . . ?
O2 C19 O1 119.8(2) . . ?
O2 C19 C18 131.5(2) . . ?
O1 C19 C18 108.7(2) . . ?
O3 C20 C18 129.0(2) . . ?
O3 C20 C21 124.4(2) . . ?
C18 C20 C21 106.58(19) . . ?
O1 C21 C1 105.19(19) . . ?
O1 C21 C20 103.15(19) . . ?
C1 C21 C20 115.9(2) . . ?
O1 C21 C5 109.48(19) . . ?
C1 C21 C5 112.6(2) . . ?
C20 C21 C5 109.76(18) . . ?

loop_
_geom_bond_atom_site_label_1
_geom_bond_atom_site_label_2
_geom_bond_distance
_geom_bond_site_symmetry_2
_geom_bond_publ_flag
O1' C19' 1.363(3) . ?
O1' C21' 1.465(3) . ?
O1 C19 1.365(3) . ?
O1 C21 1.460(3) . ?
O2' C19' 1.211(3) . ?
O2 C19 1.201(3) . ?
O3' C20' 1.219(3) . ?
O3 C20 1.217(3) . ?
O4 C16 1.329(3) . ?
O4 C17 1.444(3) . ?
O4' C16' 1.330(3) . ?
O4' C17' 1.453(3) . ?
C1' C21' 1.533(3) . ?
C1' C2' 1.535(3) . ?
C2' C3' 1.500(3) . ?
C2' C22' 1.534(3) . ?
C3' C4' 1.333(3) . ?
C3' C23' 1.508(3) . ?
C4' C5' 1.512(3) . ?
C5' C6' 1.530(3) . ?
C5' C24' 1.545(3) . ?
C5' C21' 1.558(3) . ?
C6' C7' 1.337(3) . ?
C7' C8' 1.480(3) . ?
C7' C25' 1.515(4) . ?
C8' C9' 1.329(4) . ?
C9' C10' 1.502(4) . ?
C10' C11' 1.554(4) . ?
C11' C12' 1.485(4) . ?
C12' C13' 1.343(4) . ?
C13' C14' 1.457(4) . ?
C13' C17' 1.485(4) . ?
C14' C15' 1.330(4) . ?
C15' C16' 1.447(3) . ?
C16' C18' 1.369(3) . ?
C18' C19' 1.450(3) . ?
C18' C20' 1.452(3) . ?
C20' C21' 1.536(3) . ?
C1 C21 1.526(3) . ?
C1 C2 1.535(3) . ?
C2 C3 1.508(3) . ?
C2 C22 1.540(3) . ?
C3 C4 1.329(3) . ?
C3 C23 1.500(3) . ?
C4 C5 1.510(3) . ?
C5 C6 1.525(3) . ?
C5 C24 1.551(3) . ?
C5 C21 1.567(3) . ?
C6 C7 1.341(4) . ?
C7 C8 1.468(3) . ?
C7 C25 1.505(4) . ?
C8 C9 1.339(4) . ?
C9 C10 1.502(4) . ?
C10 C11 1.548(4) . ?
C11 C12 1.489(4) . ?
C12 C13 1.336(4) . ?
C13 C14 1.460(4) . ?
C13 C17 1.490(4) . ?
C14 C15 1.331(4) . ?
C15 C16 1.449(4) . ?
C16 C18 1.369(3) . ?
C18 C20 1.449(3) . ?
C18 C19 1.455(3) . ?
C20 C21 1.527(3) . ?
